data_2237127
loop_
_publ_author_name
'Gainsford, Graeme J.'
'Ashraf, Mohamed'
'Kay, Andrew J.'

_publ_section_title
;
 2-[4-(2-{5-<i>tert</i>-Butyl-2-chloro-3-[2-(3-pentyl-1,3-benzothiazol-2-ylidene)ethylidene]cyclohex-1-enyl}ethenyl)-3-cyano-5,5-dimethylfuran-2-ylidene]malononitrile
;
_journal_coeditor_code BX2431
_journal_issue 1
_journal_name_full 'Acta Crystallographica Section E'
_journal_page_first o120
_journal_page_last o121
_journal_paper_doi 10.1107/S1600536812050842
_journal_volume 69
_journal_year 2013
_chemical_formula_iupac 'C36 H39 Cl N4 O S'
_chemical_formula_moiety 'C36 H39 Cl N4 O S'
_chemical_formula_sum 'C36 H39 Cl N4 O S'
_chemical_formula_weight 611.22
_chemical_name_systematic
;
2-[4-(2-{5-<i>tert</i>-Butyl-2-chloro-3-[2-(3-pentyl-1,3-benzothiazol-2-
ylidene)ethylidene]cyclohex-1-enyl}ethenyl)-3-cyano-5,5-dimethylfuran-2-
ylidene]malononitrile
;
_space_group_IT_number 14
_symmetry_cell_setting monoclinic
_symmetry_space_group_name_Hall '-P 2yn'
_symmetry_space_group_name_H-M 'P 1 21/n 1'
_atom_sites_solution_hydrogens geom
_atom_sites_solution_primary direct
_atom_sites_solution_secondary difmap
_audit_creation_method SHELXL-97
_cell_angle_alpha 90.00
_cell_angle_beta 102.236(4)
_cell_angle_gamma 90.00
_cell_formula_units_Z 4
_cell_length_a 8.6293(5)
_cell_length_b 20.1267(11)
_cell_length_c 19.5299(11)
_cell_measurement_reflns_used 3784
_cell_measurement_temperature 116(2)
_cell_measurement_theta_max 22.57
_cell_measurement_theta_min 2.13
_cell_volume 3314.9(3)
_computing_cell_refinement 'SAINT (Bruker, 2005)'
_computing_data_collection 'APEX2 (Bruker, 2005)'
_computing_data_reduction
;
SAINT (Bruker, 2005)
;
_computing_molecular_graphics
;
ORTEP-3 (Farrugia, 2012) and <i>Mercury</i> (Macrae <i>et al.</i>,
2008)
;
_computing_publication_material
;
SHELXL97 (Sheldrick, 2008) and PLATON (Spek, 2009)
;
_computing_structure_refinement 'SHELXL97 (Sheldrick, 2008)'
_computing_structure_solution 'SHELXS97 (Sheldrick, 2008)'
_diffrn_ambient_temperature 116(2)
_diffrn_detector_area_resol_mean 8.333
_diffrn_measured_fraction_theta_full 0.995
_diffrn_measured_fraction_theta_max 0.995
_diffrn_measurement_device_type
;
Bruker--Nonius APEXII CCD area-detector
;
_diffrn_measurement_method '\f and \w scans'
_diffrn_radiation_monochromator graphite
_diffrn_radiation_source 'fine-focus sealed tube'
_diffrn_radiation_type MoK\a
_diffrn_radiation_wavelength 0.71073
_diffrn_reflns_av_R_equivalents 0.1063
_diffrn_reflns_av_sigmaI/netI 0.0959
_diffrn_reflns_limit_h_max 10
_diffrn_reflns_limit_h_min -10
_diffrn_reflns_limit_k_max 24
_diffrn_reflns_limit_k_min 0
_diffrn_reflns_limit_l_max 23
_diffrn_reflns_limit_l_min 0
_diffrn_reflns_number 32003
_diffrn_reflns_theta_full 25.19
_diffrn_reflns_theta_max 25.19
_diffrn_reflns_theta_min 2.94
_diffrn_standards_decay_% 0
_diffrn_standards_number 0
_exptl_absorpt_coefficient_mu 0.212
_exptl_absorpt_correction_T_max 0.746
_exptl_absorpt_correction_T_min 0.614
_exptl_absorpt_correction_type multi-scan
_exptl_absorpt_process_details
;
(Blessing, 1995) and SADABS (Bruker, 2005)
;
_exptl_crystal_colour green
_exptl_crystal_density_diffrn 1.225
_exptl_crystal_density_method 'not measured'
_exptl_crystal_description wedge
_exptl_crystal_F_000 1296
_exptl_crystal_size_max 0.71
_exptl_crystal_size_mid 0.30
_exptl_crystal_size_min 0.10
_refine_diff_density_max 0.446
_refine_diff_density_min -0.290
_refine_ls_extinction_coef 0.0116(12)
_refine_ls_extinction_expression Fc^*^=kFc[1+0.001xFc^2^\l^3^/sin(2\q)]^-1/4^
_refine_ls_extinction_method 'SHELXL97 (Sheldrick, 2008)'
_refine_ls_goodness_of_fit_ref 1.012
_refine_ls_hydrogen_treatment mixed
_refine_ls_matrix_type full
_refine_ls_number_parameters 451
_refine_ls_number_reflns 5943
_refine_ls_number_restraints 75
_refine_ls_restrained_S_all 1.008
_refine_ls_R_factor_all 0.1448
_refine_ls_R_factor_gt 0.0590
_refine_ls_shift/su_max 0.001
_refine_ls_shift/su_mean 0.000
_refine_ls_structure_factor_coef Fsqd
_refine_ls_weighting_details 'calc w=1/[\s^2^(Fo^2^)+(0.0638P)^2^+4.4837P] where P=(Fo^2^+2Fc^2^)/3'
_refine_ls_weighting_scheme calc
_refine_ls_wR_factor_gt 0.1305
_refine_ls_wR_factor_ref 0.1766
_reflns_number_gt 3121
_reflns_number_total 5943
_reflns_threshold_expression I>2sigma(I)
_cod_data_source_file bx2431.cif
_cod_data_source_block I
_cod_original_sg_symbol_Hall '-p 2yn'
_cod_original_sg_symbol_H-M 'P 21/n'
_cod_database_code 2237127
_cod_database_fobs_code 2237127

loop_
_symmetry_equiv_pos_as_xyz
'x, y, z'
'-x+1/2, y+1/2, -z+1/2'
'-x, -y, -z'
'x-1/2, -y-1/2, z-1/2'

loop_
_atom_site_type_symbol
_atom_site_label
_atom_site_fract_x
_atom_site_fract_y
_atom_site_fract_z
_atom_site_U_iso_or_equiv
_atom_site_adp_type
_atom_site_calc_flag
_atom_site_refinement_flags
_atom_site_occupancy
_atom_site_symmetry_multiplicity
_atom_site_disorder_assembly
_atom_site_disorder_group
S S1 0.84867(14) 0.56424(5) 0.56589(5) 0.0354(3) Uani d . 1 1 . .
Cl Cl1 0.59822(18) 0.34404(6) 0.56970(6) 0.0578(4) Uani d . 1 1 . .
O O1 0.2567(4) 0.01211(13) 0.53229(13) 0.0371(8) Uani d . 1 1 . .
N N1 0.3033(5) -0.11885(17) 0.6490(2) 0.0515(11) Uani d . 1 1 . .
N N2 0.4423(6) 0.05365(18) 0.7780(2) 0.0587(12) Uani d . 1 1 . .
N N3 0.4426(5) 0.20025(18) 0.6737(2) 0.0510(11) Uani d . 1 1 . .
N N4 0.8980(4) 0.60153(15) 0.44692(17) 0.0339(9) Uani d . 1 1 . .
C C1 0.3163(5) -0.0619(2) 0.6503(2) 0.0375(11) Uani d . 1 1 . .
C C2 0.3386(5) 0.00825(19) 0.6541(2) 0.0335(10) Uani d . 1 1 . .
C C3 0.3961(6) 0.0353(2) 0.7218(2) 0.0381(11) Uani d . 1 1 . .
C C4 0.3103(5) 0.1229(2) 0.5049(2) 0.0358(11) Uani d . 1 1 . .
C C5 0.3436(5) 0.11290(18) 0.5781(2) 0.0306(10) Uani d . 1 1 . .
C C6 0.3136(5) 0.04571(19) 0.5921(2) 0.0307(10) Uani d . 1 1 . .
C C7 0.2428(5) 0.0579(2) 0.4718(2) 0.0361(11) Uani d . 1 1 . .
C C8 0.0673(6) 0.0629(2) 0.4383(2) 0.0508(13) Uani d . 1 1 . .
H H8A 0.0288 0.0197 0.4187 0.076 Uiso calc R 1 1 . .
H H8B 0.0518 0.0962 0.4009 0.076 Uiso calc R 1 1 . .
H H8C 0.0083 0.0761 0.4738 0.076 Uiso calc R 1 1 . .
C C9 0.3402(6) 0.0276(2) 0.4235(2) 0.0473(12) Uani d . 1 1 . .
H H9A 0.4529 0.0292 0.4462 0.071 Uiso calc R 1 1 . .
H H9B 0.3227 0.0528 0.3796 0.071 Uiso calc R 1 1 . .
H H9C 0.3079 -0.0187 0.4136 0.071 Uiso calc R 1 1 . .
C C10 0.3996(5) 0.1602(2) 0.6312(2) 0.0359(11) Uani d . 1 1 . .
C C11 0.3377(6) 0.1756(2) 0.4638(2) 0.0444(12) Uani d . 1 1 . .
H H11 0.2991 0.1716 0.4147 0.053 Uiso calc R 1 1 . .
C C12 0.4175(5) 0.2346(2) 0.4881(2) 0.0359(11) Uani d . 1 1 A .
H H12 0.4429 0.2408 0.5375 0.043 Uiso calc R 1 1 . .
C C13 0.4633(5) 0.2847(2) 0.4481(2) 0.0372(11) Uani d D 1 1 . .
C C14 0.5547(5) 0.33952(19) 0.4780(2) 0.0320(10) Uani d . 1 1 A .
C C15 0.6128(5) 0.38858(18) 0.4412(2) 0.0294(10) Uani d . 1 1 . .
C C16 0.5855(6) 0.38354(19) 0.3622(2) 0.0331(10) Uani d D 1 1 A .
H H16A 0.690(2) 0.381(2) 0.349(2) 0.040 Uiso d D 1 1 . .
H H16B 0.517(4) 0.4212(13) 0.3440(19) 0.040 Uiso d D 1 1 . .
C C19 0.4468(5) 0.32423(18) 0.2493(2) 0.0364(11) Uani d D 1 1 . .
C C23 0.6969(5) 0.44466(18) 0.4748(2) 0.0323(10) Uani d . 1 1 A .
H H23 0.7070 0.4486 0.5240 0.039 Uiso calc R 1 1 . .
C C24 0.7642(5) 0.49323(18) 0.4417(2) 0.0315(10) Uani d . 1 1 . .
H H24 0.7642 0.4882 0.3933 0.038 Uiso calc R 1 1 A .
C C25 0.8342(5) 0.55100(18) 0.4771(2) 0.0313(10) Uani d . 1 1 A .
C C26 0.9572(5) 0.65384(19) 0.4932(2) 0.0351(10) Uani d . 1 1 . .
C C27 1.0259(6) 0.7125(2) 0.4767(2) 0.0436(12) Uani d . 1 1 . .
H H27 1.0343 0.7220 0.4300 0.052 Uiso calc R 1 1 . .
C C28 1.0818(6) 0.7565(2) 0.5310(3) 0.0497(13) Uani d . 1 1 . .
H H28 1.1303 0.7967 0.5212 0.060 Uiso calc R 1 1 . .
C C29 1.0687(6) 0.7433(2) 0.5994(3) 0.0482(13) Uani d . 1 1 . .
H H29 1.1084 0.7745 0.6353 0.058 Uiso calc R 1 1 . .
C C30 0.9981(6) 0.6849(2) 0.6158(2) 0.0426(12) Uani d . 1 1 . .
H H30 0.9885 0.6757 0.6624 0.051 Uiso calc R 1 1 . .
C C31 0.9420(5) 0.64050(19) 0.5616(2) 0.0363(11) Uani d . 1 1 . .
C C32 0.9094(6) 0.6037(2) 0.3720(2) 0.0404(11) Uani d . 1 1 . .
H H32A 0.9185 0.5578 0.3552 0.061 Uiso calc R 1 1 . .
H H32B 1.0070 0.6279 0.3681 0.061 Uiso calc R 1 1 . .
C C33 0.7674(6) 0.6372(2) 0.3252(2) 0.0476(13) Uani d . 1 1 . .
H H33A 0.7448 0.6791 0.3478 0.071 Uiso calc R 1 1 . .
H H33B 0.7963 0.6491 0.2803 0.071 Uiso calc R 1 1 . .
C C34 0.6170(6) 0.5956(2) 0.3094(2) 0.0455(13) Uani d . 1 1 . .
H H34A 0.5902 0.5822 0.3543 0.068 Uiso calc R 1 1 . .
H H34B 0.6381 0.5546 0.2849 0.068 Uiso calc R 1 1 . .
C C35 0.4739(7) 0.6309(2) 0.2647(2) 0.0566(15) Uani d . 1 1 . .
H H35A 0.4951 0.6397 0.2177 0.085 Uiso calc R 1 1 . .
H H35B 0.4586 0.6741 0.2865 0.085 Uiso calc R 1 1 . .
C C36 0.3223(7) 0.5897(3) 0.2571(3) 0.0679(18) Uani d . 1 1 . .
H H36A 0.3330 0.5488 0.2312 0.102 Uiso calc R 1 1 . .
H H36B 0.2321 0.6155 0.2315 0.102 Uiso calc R 1 1 . .
H H36C 0.3046 0.5784 0.3036 0.102 Uiso calc R 1 1 . .
C C17A 0.456(2) 0.3354(9) 0.3291(9) 0.030(3) Uani d PU 0.52(3) 1 A 1
H H17B 0.3546 0.3578 0.3321 0.045 Uiso calc PR 0.52(3) 1 A 1
C C18A 0.457(3) 0.2721(7) 0.3690(5) 0.041(4) Uani d PDU 0.52(3) 1 A 1
H H18A 0.5507 0.2453 0.3641 0.061 Uiso calc PR 0.52(3) 1 A 1
H H18B 0.3610 0.2462 0.3488 0.061 Uiso calc PR 0.52(3) 1 A 1
C C20A 0.327(3) 0.2697(10) 0.2179(17) 0.065(7) Uani d PDU 0.53(3) 1 A 1
H H20D 0.2282 0.2761 0.2341 0.097 Uiso calc PR 0.53(3) 1 A 1
H H20E 0.3716 0.2260 0.2331 0.097 Uiso calc PR 0.53(3) 1 A 1
H H20F 0.3059 0.2723 0.1667 0.097 Uiso calc PR 0.53(3) 1 A 1
C C21A 0.5878(18) 0.3349(16) 0.2147(10) 0.082(7) Uani d PDU 0.53(3) 1 A 1
H H21D 0.5520 0.3323 0.1637 0.123 Uiso calc PRD 0.53(3) 1 A 1
H H21E 0.6678 0.3006 0.2307 0.123 Uiso calc PRD 0.53(3) 1 A 1
H H21F 0.6342 0.3788 0.2276 0.123 Uiso calc PRD 0.53(3) 1 A 1
C C22A 0.389(4) 0.3895(7) 0.2107(8) 0.076(7) Uani d PDU 0.53(3) 1 A 1
H H22D 0.2902 0.4036 0.2232 0.113 Uiso calc PR 0.53(3) 1 A 1
H H22E 0.3711 0.3823 0.1600 0.113 Uiso calc PR 0.53(3) 1 A 1
H H22F 0.4700 0.4240 0.2244 0.113 Uiso calc PR 0.53(3) 1 A 1
C C17B 0.515(2) 0.3180(8) 0.3303(9) 0.023(3) Uani d PU 0.48(3) 1 A 2
H H17A 0.6009 0.2839 0.3379 0.035 Uiso calc PR 0.48(3) 1 A 2
C C18B 0.385(2) 0.2951(8) 0.3710(5) 0.034(4) Uani d PDU 0.48(3) 1 A 2
H H18C 0.3012 0.3293 0.3667 0.051 Uiso calc PR 0.48(3) 1 A 2
H H18D 0.3357 0.2531 0.3507 0.051 Uiso calc PR 0.48(3) 1 A 2
C C20B 0.387(3) 0.2544(7) 0.225(2) 0.055(6) Uani d PDU 0.47(3) 1 A 2
H H20A 0.2956 0.2430 0.2455 0.083 Uiso calc PR 0.47(3) 1 A 2
H H20B 0.4715 0.2219 0.2402 0.083 Uiso calc PR 0.47(3) 1 A 2
H H20C 0.3541 0.2537 0.1738 0.083 Uiso calc PR 0.47(3) 1 A 2
C C21B 0.6072(14) 0.3068(11) 0.2329(10) 0.059(5) Uani d PDU 0.47(3) 1 A 2
H H21A 0.5937 0.2972 0.1828 0.089 Uiso calc PR 0.47(3) 1 A 2
H H21B 0.6509 0.2676 0.2601 0.089 Uiso calc PR 0.47(3) 1 A 2
H H21C 0.6801 0.3443 0.2454 0.089 Uiso calc PR 0.47(3) 1 A 2
C C22B 0.3139(19) 0.3755(8) 0.2311(13) 0.063(5) Uani d PDU 0.47(3) 1 A 2
H H22A 0.2369 0.3684 0.2607 0.095 Uiso calc PR 0.47(3) 1 A 2
H H22B 0.2610 0.3707 0.1817 0.095 Uiso calc PR 0.47(3) 1 A 2
H H22C 0.3586 0.4203 0.2391 0.095 Uiso calc PR 0.47(3) 1 A 2

loop_
_atom_site_aniso_label
_atom_site_aniso_U_11
_atom_site_aniso_U_22
_atom_site_aniso_U_33
_atom_site_aniso_U_12
_atom_site_aniso_U_13
_atom_site_aniso_U_23
S1 0.0532(8) 0.0223(5) 0.0285(6) -0.0038(5) 0.0034(5) -0.0020(4)
Cl1 0.1076(12) 0.0406(6) 0.0267(6) -0.0273(7) 0.0177(6) -0.0036(5)
O1 0.058(2) 0.0241(14) 0.0249(15) -0.0138(14) 0.0002(14) 0.0032(12)
N1 0.079(3) 0.027(2) 0.045(2) -0.009(2) 0.006(2) 0.0054(17)
N2 0.105(4) 0.035(2) 0.029(2) 0.005(2) -0.001(2) 0.0003(18)
N3 0.077(3) 0.030(2) 0.046(2) -0.008(2) 0.014(2) -0.0047(18)
N4 0.047(2) 0.0196(16) 0.033(2) -0.0038(16) 0.0037(17) -0.0035(14)
C1 0.053(3) 0.028(2) 0.028(2) -0.006(2) 0.002(2) 0.0060(18)
C2 0.050(3) 0.022(2) 0.027(2) -0.0055(19) 0.005(2) -0.0002(16)
C3 0.055(3) 0.024(2) 0.033(3) 0.002(2) 0.006(2) 0.0050(19)
C4 0.041(3) 0.028(2) 0.037(3) -0.010(2) 0.007(2) 0.0028(19)
C5 0.042(3) 0.0221(19) 0.026(2) -0.0084(19) 0.0049(19) 0.0000(16)
C6 0.040(3) 0.025(2) 0.027(2) -0.0045(19) 0.0082(19) 0.0009(17)
C7 0.051(3) 0.029(2) 0.023(2) -0.014(2) -0.002(2) 0.0077(17)
C8 0.062(3) 0.040(3) 0.044(3) -0.016(3) -0.003(2) 0.014(2)
C9 0.068(4) 0.042(3) 0.030(2) -0.008(2) 0.005(2) 0.003(2)
C10 0.050(3) 0.025(2) 0.034(2) -0.003(2) 0.009(2) 0.0043(19)
C11 0.061(3) 0.037(2) 0.031(2) -0.018(2) 0.000(2) 0.0072(19)
C12 0.046(3) 0.031(2) 0.030(2) -0.009(2) 0.005(2) 0.0071(18)
C13 0.047(3) 0.033(2) 0.030(2) -0.011(2) 0.006(2) 0.0041(18)
C14 0.044(3) 0.024(2) 0.029(2) -0.004(2) 0.010(2) 0.0002(17)
C15 0.041(3) 0.0191(19) 0.027(2) -0.0022(18) 0.0034(19) -0.0011(16)
C16 0.049(3) 0.023(2) 0.028(2) -0.005(2) 0.008(2) -0.0001(17)
C19 0.049(3) 0.029(2) 0.030(2) -0.007(2) 0.007(2) -0.0017(18)
C23 0.045(3) 0.024(2) 0.025(2) -0.0021(19) 0.0005(19) -0.0014(16)
C24 0.042(3) 0.025(2) 0.025(2) 0.0014(19) 0.0030(19) -0.0003(17)
C25 0.042(3) 0.022(2) 0.029(2) -0.0008(19) 0.005(2) 0.0027(16)
C26 0.046(3) 0.020(2) 0.037(2) -0.0007(19) 0.001(2) -0.0027(18)
C27 0.060(3) 0.025(2) 0.045(3) -0.002(2) 0.010(2) 0.007(2)
C28 0.063(4) 0.020(2) 0.062(3) -0.004(2) 0.003(3) -0.002(2)
C29 0.057(3) 0.024(2) 0.055(3) -0.001(2) -0.006(3) -0.007(2)
C30 0.053(3) 0.032(2) 0.040(3) 0.003(2) 0.001(2) -0.008(2)
C31 0.046(3) 0.0175(19) 0.041(3) 0.0009(19) 0.001(2) -0.0007(18)
C32 0.067(3) 0.022(2) 0.033(2) -0.005(2) 0.015(2) 0.0000(18)
C33 0.085(4) 0.026(2) 0.031(2) 0.001(2) 0.010(3) 0.0016(19)
C34 0.076(4) 0.026(2) 0.033(3) 0.009(2) 0.007(2) -0.0007(19)
C35 0.096(5) 0.037(3) 0.029(3) 0.017(3) -0.005(3) -0.005(2)
C36 0.093(5) 0.050(3) 0.044(3) 0.018(3) -0.024(3) -0.016(2)
C17A 0.042(10) 0.023(7) 0.028(5) -0.002(6) 0.015(7) -0.007(5)
C18A 0.063(10) 0.024(6) 0.032(5) -0.011(6) 0.003(5) 0.005(4)
C20A 0.093(17) 0.066(10) 0.028(7) -0.042(11) -0.006(13) -0.009(9)
C21A 0.063(10) 0.14(2) 0.042(9) -0.036(10) 0.011(7) -0.008(10)
C22A 0.127(19) 0.057(8) 0.033(7) 0.043(10) -0.005(9) 0.002(5)
C17B 0.028(9) 0.014(7) 0.030(5) -0.006(5) 0.012(6) -0.011(5)
C18B 0.044(9) 0.022(6) 0.034(5) -0.012(5) 0.004(5) 0.000(4)
C20B 0.072(15) 0.050(9) 0.040(13) -0.017(9) 0.004(12) -0.015(9)
C21B 0.079(11) 0.073(12) 0.019(8) 0.002(8) -0.001(6) -0.021(7)
C22B 0.079(12) 0.051(8) 0.049(11) 0.001(8) -0.013(7) 0.004(7)

loop_
_atom_type_symbol
_atom_type_description
_atom_type_scat_dispersion_real
_atom_type_scat_dispersion_imag
_atom_type_scat_source
C C 0.0033 0.0016 'International Tables Vol C Tables 4.2.6.8 and 6.1.1.4'
H H 0.0000 0.0000 'International Tables Vol C Tables 4.2.6.8 and 6.1.1.4'
N N 0.0061 0.0033 'International Tables Vol C Tables 4.2.6.8 and 6.1.1.4'
O O 0.0106 0.0060 'International Tables Vol C Tables 4.2.6.8 and 6.1.1.4'
S S 0.1246 0.1234 'International Tables Vol C Tables 4.2.6.8 and 6.1.1.4'
Cl Cl 0.1484 0.1585 'International Tables Vol C Tables 4.2.6.8 and 6.1.1.4'

loop_
_geom_angle_atom_site_label_1
_geom_angle_atom_site_label_2
_geom_angle_atom_site_label_3
_geom_angle
C25 S1 C31 91.3(2)
C6 O1 C7 109.4(3)
C25 N4 C26 114.1(3)
C25 N4 C32 124.8(3)
C26 N4 C32 121.2(3)
N1 C1 C2 177.6(5)
C6 C2 C3 123.9(3)
C6 C2 C1 119.5(4)
C3 C2 C1 116.4(3)
N2 C3 C2 176.2(4)
C11 C4 C5 132.4(4)
C11 C4 C7 120.8(4)
C5 C4 C7 106.6(3)
C4 C5 C6 108.9(3)
C4 C5 C10 127.6(4)
C6 C5 C10 123.4(4)
O1 C6 C2 116.0(3)
O1 C6 C5 111.1(3)
C2 C6 C5 132.8(4)
O1 C7 C9 106.5(3)
O1 C7 C4 103.7(3)
C9 C7 C4 113.3(4)
O1 C7 C8 106.8(3)
C9 C7 C8 113.1(4)
C4 C7 C8 112.5(4)
C7 C8 H8A 109.5
C7 C8 H8B 109.5
H8A C8 H8B 109.5
C7 C8 H8C 109.5
H8A C8 H8C 109.5
H8B C8 H8C 109.5
C7 C9 H9A 109.5
C7 C9 H9B 109.5
H9A C9 H9B 109.5
C7 C9 H9C 109.5
H9A C9 H9C 109.5
H9B C9 H9C 109.5
N3 C10 C5 178.1(5)
C4 C11 C12 125.8(4)
C4 C11 H11 117.1
C12 C11 H11 117.1
C13 C12 C11 127.1(4)
C13 C12 H12 116.4
C11 C12 H12 116.4
C12 C13 C14 122.6(4)
C12 C13 C18B 122.5(6)
C14 C13 C18B 113.1(6)
C12 C13 C18A 119.3(5)
C14 C13 C18A 115.9(5)
C15 C14 C13 125.3(4)
C15 C14 Cl1 118.3(3)
C13 C14 Cl1 116.4(3)
C14 C15 C23 122.3(4)
C14 C15 C16 119.3(3)
C23 C15 C16 118.5(3)
C15 C16 C17A 114.8(7)
C15 C16 C17B 115.8(7)
C15 C16 H16A 109(2)
C17A C16 H16A 119(3)
C15 C16 H16B 106(2)
C17B C16 H16B 111(3)
C21B C19 C22B 140.9(18)
C21B C19 C20B 89.3(17)
C22B C19 C20B 110.9(12)
C21B C19 C20A 108.2(17)
C21A C19 C20A 116.9(18)
C22B C19 C20A 89.0(12)
C21B C19 C22A 107.8(19)
C21A C19 C22A 82(2)
C20A C19 C22A 107.0(12)
C21A C19 C17A 123.0(11)
C20A C19 C17A 112.9(15)
C22A C19 C17A 108.0(10)
C21B C19 C17B 91.9(11)
C22B C19 C17B 112.9(12)
C20B C19 C17B 105.5(16)
C24 C23 C15 125.1(4)
C24 C23 H23 117.4
C15 C23 H23 117.4
C23 C24 C25 122.3(4)
C23 C24 H24 118.8
C25 C24 H24 118.8
N4 C25 C24 125.0(4)
N4 C25 S1 111.8(3)
C24 C25 S1 123.1(3)
C27 C26 C31 121.2(4)
C27 C26 N4 126.8(4)
C31 C26 N4 112.0(3)
C28 C27 C26 117.4(4)
C28 C27 H27 121.3
C26 C27 H27 121.3
C27 C28 C29 121.8(4)
C27 C28 H28 119.1
C29 C28 H28 119.1
C28 C29 C30 120.7(4)
C28 C29 H29 119.6
C30 C29 H29 119.6
C31 C30 C29 117.8(4)
C31 C30 H30 121.1
C29 C30 H30 121.1
C30 C31 C26 121.1(4)
C30 C31 S1 128.2(4)
C26 C31 S1 110.7(3)
N4 C32 C33 113.1(4)
N4 C32 H32A 109.0
C33 C32 H32A 109.0
N4 C32 H32B 109.0
C33 C32 H32B 109.0
H32A C32 H32B 107.8
C34 C33 C32 114.9(3)
C34 C33 H33A 108.6
C32 C33 H33A 108.6
C34 C33 H33B 108.6
C32 C33 H33B 108.6
H33A C33 H33B 107.5
C33 C34 C35 114.3(4)
C33 C34 H34A 108.7
C35 C34 H34A 108.7
C33 C34 H34B 108.7
C35 C34 H34B 108.7
H34A C34 H34B 107.6
C34 C35 C36 112.0(4)
C34 C35 H35A 109.2
C36 C35 H35A 109.2
C34 C35 H35B 109.2
C36 C35 H35B 109.2
H35A C35 H35B 107.9
C35 C36 H36A 109.5
C35 C36 H36B 109.5
H36A C36 H36B 109.5
C35 C36 H36C 109.5
H36A C36 H36C 109.5
H36B C36 H36C 109.5
C18A C17A C16 113.6(15)
C18A C17A C19 113.1(13)
C16 C17A C19 113.4(11)
C18A C17A H17B 105.2
C16 C17A H17B 105.2
C19 C17A H17B 105.2
C17A C18A C13 112.0(13)
C17A C18A H18A 109.2
C13 C18A H18A 109.2
C17A C18A H18B 109.2
C13 C18A H18B 109.2
H18A C18A H18B 107.9
C19 C20A H20D 109.5
C19 C20A H20E 109.5
C19 C20A H20F 109.5
C19 C21A H21D 109.5
C19 C21A H21E 109.5
C19 C21A H21F 109.5
C19 C22A H22D 109.5
C19 C22A H22E 109.5
C19 C22A H22F 109.5
C16 C17B C18B 108.3(14)
C16 C17B C19 111.9(10)
C18B C17B C19 112.3(13)
C16 C17B H17A 108.1
C18B C17B H17A 108.1
C19 C17B H17A 108.1
C13 C18B C17B 109.0(13)
C13 C18B H18C 109.9
C17B C18B H18C 109.9
C13 C18B H18D 109.9
C17B C18B H18D 109.9
H18C C18B H18D 108.3
C19 C20B H20A 109.5
C19 C20B H20B 109.5
H20A C20B H20B 109.5
C19 C20B H20C 109.5
H20A C20B H20C 109.5
H20B C20B H20C 109.5
C19 C21B H21A 109.5
C19 C21B H21B 109.5
H21A C21B H21B 109.5
C19 C21B H21C 109.5
H21A C21B H21C 109.5
H21B C21B H21C 109.5
C19 C22B H22A 109.5
C19 C22B H22B 109.5
H22A C22B H22B 109.5
C19 C22B H22C 109.5
H22A C22B H22C 109.5
H22B C22B H22C 109.5

loop_
_geom_bond_atom_site_label_1
_geom_bond_atom_site_label_2
_geom_bond_distance
S1 C25 1.732(4)
S1 C31 1.743(4)
Cl1 C14 1.752(4)
O1 C6 1.349(4)
O1 C7 1.482(4)
N1 C1 1.151(5)
N2 C3 1.147(5)
N3 C10 1.160(5)
N4 C25 1.350(5)
N4 C26 1.411(5)
N4 C32 1.487(5)
C1 C2 1.426(5)
C2 C6 1.404(5)
C2 C3 1.418(6)
C4 C11 1.380(5)
C4 C5 1.412(5)
C4 C7 1.519(5)
C5 C6 1.414(5)
C5 C10 1.415(6)
C7 C9 1.517(6)
C7 C8 1.520(6)
C8 H8A 0.9800
C8 H8B 0.9800
C8 H8C 0.9800
C9 H9A 0.9800
C9 H9B 0.9800
C9 H9C 0.9800
C11 C12 1.404(6)
C11 H11 0.9500
C12 C13 1.384(5)
C12 H12 0.9500
C13 C14 1.410(5)
C13 C18B 1.529(10)
C13 C18A 1.556(10)
C14 C15 1.377(5)
C15 C23 1.424(5)
C15 C16 1.513(5)
C16 C17A 1.515(17)
C16 C17B 1.530(15)
C16 H16A 0.992(10)
C16 H16B 0.982(10)
C19 C21B 1.526(8)
C19 C21A 1.527(8)
C19 C22B 1.528(8)
C19 C20B 1.539(8)
C19 C20A 1.542(8)
C19 C22A 1.544(7)
C19 C17A 1.559(17)
C19 C17B 1.571(18)
C23 C24 1.367(5)
C23 H23 0.9500
C24 C25 1.421(5)
C24 H24 0.9500
C26 C27 1.389(6)
C26 C31 1.394(6)
C27 C28 1.388(6)
C27 H27 0.9500
C28 C29 1.389(6)
C28 H28 0.9500
C29 C30 1.393(6)
C29 H29 0.9500
C30 C31 1.392(6)
C30 H30 0.9500
C32 C33 1.523(6)
C32 H32A 0.9900
C32 H32B 0.9900
C33 C34 1.521(6)
C33 H33A 0.9900
C33 H33B 0.9900
C34 C35 1.528(6)
C34 H34A 0.9900
C34 H34B 0.9900
C35 C36 1.529(7)
C35 H35A 0.9900
C35 H35B 0.9900
C36 H36A 0.9800
C36 H36B 0.9800
C36 H36C 0.9800
C17A C18A 1.49(3)
C17A H17B 1.0000
C18A H18A 0.9900
C18A H18B 0.9900
C20A H20D 0.9800
C20A H20E 0.9800
C20A H20F 0.9800
C21A H21D 0.9800
C21A H21E 0.9800
C21A H21F 0.9800
C22A H22D 0.9800
C22A H22E 0.9800
C22A H22F 0.9800
C17B C18B 1.57(3)
C17B H17A 1.0000
C18B H18C 0.9900
C18B H18D 0.9900
C20B H20A 0.9800
C20B H20B 0.9800
C20B H20C 0.9800
C21B H21A 0.9800
C21B H21B 0.9800
C21B H21C 0.9800
C22B H22A 0.9800
C22B H22B 0.9800
C22B H22C 0.9800

loop_
_geom_hbond_atom_site_label_D
_geom_hbond_atom_site_label_H
_geom_hbond_atom_site_label_A
_geom_hbond_site_symmetry_A
_geom_hbond_distance_DH
_geom_hbond_distance_HA
_geom_hbond_distance_DA
_geom_hbond_angle_DHA
_geom_hbond_publ_flag
C9 H9A O1 3_656 0.98 2.59 3.494(6) 154 y
C32 H32A N2 4_665 0.98 2.73 3.702(5) 166 y
C33 H33B N1 4_665 0.98 2.65 3.539(6) 150 y

loop_
_geom_torsion_atom_site_label_1
_geom_torsion_atom_site_label_2
_geom_torsion_atom_site_label_3
_geom_torsion_atom_site_label_4
_geom_torsion
C11 C4 C5 C6 -170.6(5)
C7 C4 C5 C6 4.6(5)
C11 C4 C5 C10 8.7(9)
C7 C4 C5 C10 -176.1(4)
C7 O1 C6 C2 -177.9(4)
C7 O1 C6 C5 -0.8(5)
C3 C2 C6 O1 -179.3(4)
C1 C2 C6 O1 5.2(6)
C3 C2 C6 C5 4.4(8)
C1 C2 C6 C5 -171.1(5)
C4 C5 C6 O1 -2.5(5)
C10 C5 C6 O1 178.1(4)
C4 C5 C6 C2 174.0(5)
C10 C5 C6 C2 -5.4(8)
C6 O1 C7 C9 123.3(4)
C6 O1 C7 C4 3.5(4)
C6 O1 C7 C8 -115.6(4)
C11 C4 C7 O1 171.0(4)
C5 C4 C7 O1 -4.8(5)
C11 C4 C7 C9 55.9(6)
C5 C4 C7 C9 -119.9(4)
C11 C4 C7 C8 -73.9(5)
C5 C4 C7 C8 110.3(4)
C5 C4 C11 C12 3.2(9)
C7 C4 C11 C12 -171.5(4)
C4 C11 C12 C13 171.7(5)
C11 C12 C13 C14 -174.6(5)
C11 C12 C13 C18B 21.9(12)
C11 C12 C13 C18A -12.4(12)
C12 C13 C14 C15 175.5(4)
C18B C13 C14 C15 -19.7(11)
C18A C13 C14 C15 12.7(11)
C12 C13 C14 Cl1 -3.8(6)
C18B C13 C14 Cl1 161.1(9)
C18A C13 C14 Cl1 -166.6(10)
C13 C14 C15 C23 176.4(4)
Cl1 C14 C15 C23 -4.4(6)
C13 C14 C15 C16 -3.0(7)
Cl1 C14 C15 C16 176.2(3)
C14 C15 C16 C17A 17.0(11)
C23 C15 C16 C17A -162.4(10)
C14 C15 C16 C17B -8.5(10)
C23 C15 C16 C17B 172.1(9)
C14 C15 C23 C24 176.6(4)
C16 C15 C23 C24 -4.1(6)
C15 C23 C24 C25 174.2(4)
C26 N4 C25 C24 178.8(4)
C32 N4 C25 C24 -2.0(7)
C26 N4 C25 S1 -1.6(5)
C32 N4 C25 S1 177.6(3)
C23 C24 C25 N4 -177.8(4)
C23 C24 C25 S1 2.7(6)
C31 S1 C25 N4 0.5(3)
C31 S1 C25 C24 -180.0(4)
C25 N4 C26 C27 -178.6(4)
C32 N4 C26 C27 2.2(7)
C25 N4 C26 C31 2.3(5)
C32 N4 C26 C31 -177.0(4)
C31 C26 C27 C28 1.4(7)
N4 C26 C27 C28 -177.7(4)
C26 C27 C28 C29 -0.7(7)
C27 C28 C29 C30 -0.1(8)
C28 C29 C30 C31 0.2(7)
C29 C30 C31 C26 0.5(7)
C29 C30 C31 S1 -179.8(4)
C27 C26 C31 C30 -1.4(7)
N4 C26 C31 C30 177.9(4)
C27 C26 C31 S1 179.0(4)
N4 C26 C31 S1 -1.8(5)
C25 S1 C31 C30 -178.9(4)
C25 S1 C31 C26 0.8(3)
C25 N4 C32 C33 91.7(5)
C26 N4 C32 C33 -89.1(5)
N4 C32 C33 C34 -75.2(5)
C32 C33 C34 C35 177.7(4)
C33 C34 C35 C36 -173.9(4)
C15 C16 C17A C18A -41(2)
C15 C16 C17A C19 -172.2(9)
C21A C19 C17A C18A -107(2)
C20A C19 C17A C18A 43(3)
C22A C19 C17A C18A 161(2)
C21A C19 C17A C16 25(2)
C20A C19 C17A C16 173.9(16)
C22A C19 C17A C16 -68(2)
C16 C17A C18A C13 50(3)
C19 C17A C18A C13 -178.8(8)
C12 C13 C18A C17A 160.6(15)
C14 C13 C18A C17A -36(2)
C15 C16 C17B C18B 39.7(18)
C17A C16 C17B C18B -53(3)
C15 C16 C17B C19 164.0(8)
C21B C19 C17B C16 88.1(15)
C22B C19 C17B C16 -60.8(17)
C20B C19 C17B C16 177.9(16)
C21B C19 C17B C18B -149.9(17)
C22B C19 C17B C18B 61.1(19)
C20B C19 C17B C18B -60(2)
C12 C13 C18B C17B -143.8(11)
C14 C13 C18B C17B 51.3(18)
C16 C17B C18B C13 -61(2)
C19 C17B C18B C13 175.3(7)
